data_1561144
loop_
_publ_author_name
'M\;aczka, Miros\/law'
'Janczak, Jan'
'Hermanowicz, Krzysztof'
'Pikul, Adam'
'Hanuza, Jerzy'

_publ_section_title
;
 Magnetic, optical and phonon properties of novel
 heterometallic&#x00A0;formates [NH3CH2CH2OH][MIIIMII(HCOO)6] (MIII = Fe,
 Cr; MII = Mn, Ni, Co)
;
_journal_name_full 'Journal of Solid State Chemistry'
_journal_page_first 7
_journal_page_last 15
_journal_paper_doi 10.1016/j.jssc.2017.12.017
_journal_volume 260
_journal_year 2018
_chemical_formula_moiety 'C6 H6 Cr Mn O12, C2 H8 N O'
_chemical_formula_sum 'C8 H14 Cr Mn N O13'
_chemical_formula_weight 439.14
_space_group_crystal_system trigonal
_space_group_IT_number 163
_space_group_name_Hall '-P 3 2c'
_space_group_name_H-M_alt 'P -3 1 c'
_atom_sites_solution_hydrogens geom
_atom_sites_solution_primary direct
_atom_sites_solution_secondary difmap
_cell_angle_alpha 90
_cell_angle_beta 90
_cell_angle_gamma 120
_cell_formula_units_Z 2
_cell_length_a 8.2876(5)
_cell_length_b 8.2876(5)
_cell_length_c 14.1138(8)
_cell_measurement_reflns_used 2788
_cell_measurement_temperature 295(2)
_cell_measurement_theta_max 29.1400
_cell_measurement_theta_min 2.8940
_cell_volume 839.52(9)
_computing_cell_refinement
;
CrysAlis Red 1.171.38.41 (Rigaku Oxford Diffraction, 2015)
;
_computing_data_collection
;
CrysAlis CCD 1.171.38.41 (Rigaku Oxford Diffraction, 2015)
;
_computing_data_reduction
;
CrysAlis Red 1.171.38.41 (Rigaku Oxford Diffraction, 2015)
;
_computing_molecular_graphics
;
Brandenburg & Putz (2006). Diamond 3.0. Crystal and Molecular
Structure Visualisation, University of Bonn, Germany
;
_computing_publication_material 'SHELXL-2014/7 (Sheldrick, 2014)'
_computing_structure_refinement 'SHELXL-2014/7 (Sheldrick, 2014)'
_computing_structure_solution 'SHELXT (Sheldrick, 2014)'
_diffrn_ambient_temperature 295(2)
_diffrn_detector_area_resol_mean 10.6249
_diffrn_measured_fraction_theta_full 0.994
_diffrn_measured_fraction_theta_max 0.937
_diffrn_measurement_device_type 'KUMA KM-4 with CCD detector'
_diffrn_measurement_method \w-scan
_diffrn_radiation_type MoK\a
_diffrn_radiation_wavelength 0.71073
_diffrn_reflns_av_R_equivalents 0.0296
_diffrn_reflns_av_unetI/netI 0.0216
_diffrn_reflns_Laue_measured_fraction_full 0.994
_diffrn_reflns_Laue_measured_fraction_max 0.937
_diffrn_reflns_limit_h_max 11
_diffrn_reflns_limit_h_min -10
_diffrn_reflns_limit_k_max 11
_diffrn_reflns_limit_k_min -11
_diffrn_reflns_limit_l_max 17
_diffrn_reflns_limit_l_min -17
_diffrn_reflns_number 5951
_diffrn_reflns_point_group_measured_fraction_full 0.994
_diffrn_reflns_point_group_measured_fraction_max 0.937
_diffrn_reflns_theta_full 27.500
_diffrn_reflns_theta_max 29.398
_diffrn_reflns_theta_min 2.838
_diffrn_source 'fine-focus sealed X-ray tube'
_exptl_absorpt_coefficient_mu 1.463
_exptl_absorpt_correction_T_max 1.00000
_exptl_absorpt_correction_T_min 0.95445
_exptl_absorpt_correction_type multi-scan
_exptl_absorpt_process_details
;
CrysAlisPro 1.171.38.43 (Rigaku Oxford Diffraction, 2015)
Empirical absorption correction using spherical harmonics,
 implemented in SCALE3 ABSPACK scaling algorithm.
;
_exptl_crystal_colour violet
_exptl_crystal_density_diffrn 1.737
_exptl_crystal_description parallelepiped
_exptl_crystal_F_000 444
_exptl_crystal_size_max 0.180
_exptl_crystal_size_mid 0.170
_exptl_crystal_size_min 0.150
_refine_diff_density_max 0.391
_refine_diff_density_min -0.515
_refine_diff_density_rms 0.065
_refine_ls_extinction_coef .
_refine_ls_extinction_method none
_refine_ls_goodness_of_fit_ref 1.001
_refine_ls_hydrogen_treatment constr
_refine_ls_matrix_type full
_refine_ls_number_parameters 52
_refine_ls_number_reflns 738
_refine_ls_number_restraints 1
_refine_ls_restrained_S_all 1.001
_refine_ls_R_factor_all 0.0436
_refine_ls_R_factor_gt 0.0327
_refine_ls_shift/su_max 0.000
_refine_ls_shift/su_mean 0.000
_refine_ls_structure_factor_coef Fsqd
_refine_ls_weighting_details 'w=1/[\s^2^(Fo^2^)+(0.0342P)^2^+1.1677P] where P=(Fo^2^+2Fc^2^)/3'
_refine_ls_weighting_scheme calc
_refine_ls_wR_factor_gt 0.0745
_refine_ls_wR_factor_ref 0.0811
_reflns_Friedel_coverage 0.000
_reflns_Friedel_fraction_full .
_reflns_Friedel_fraction_max .
_reflns_number_gt 614
_reflns_number_total 738
_reflns_threshold_expression 'I > 2\s(I)'
_cod_data_source_file crmnrt.cif
_cod_data_source_block crmnrt
_cod_original_cell_volume 839.52(11)
_cod_database_code 1561144
_shelx_space_group_comment
;
The symmetry employed for this shelxl refinement is uniquely defined
by the following loop, which should always be used as a source of
symmetry information in preference to the above space-group names.
They are only intended as comments.
;
_shelx_estimated_absorpt_t_min 0.779
_shelx_estimated_absorpt_t_max 0.810
_exptl_absorpt_special_details
;
Empirical correction (ABSPACK) includes:
- Absorption correction using spherical harmonics
- Frame scaling
;

loop_
_space_group_symop_operation_xyz
'x, y, z'
'-y, x-y, z'
'-x+y, -x, z'
'-y, -x, -z+1/2'
'-x+y, y, -z+1/2'
'x, x-y, -z+1/2'
'-x, -y, -z'
'y, -x+y, -z'
'x-y, x, -z'
'y, x, z-1/2'
'x-y, -y, z-1/2'
'-x, -x+y, z-1/2'

loop_
_atom_site_label
_atom_site_type_symbol
_atom_site_fract_x
_atom_site_fract_y
_atom_site_fract_z
_atom_site_U_iso_or_equiv
_atom_site_adp_type
_atom_site_occupancy
_atom_site_site_symmetry_order
_atom_site_calc_flag
_atom_site_refinement_flags_posn
_atom_site_refinement_flags_adp
_atom_site_refinement_flags_occupancy
_atom_site_disorder_assembly
_atom_site_disorder_group
CR1 Mn 0.0000 0.0000 0.5000 0.0194(2) Uani 1 6 d S T P . .
MN1 Cr 0.3333 0.6667 0.7500 0.0177(2) Uani 1 6 d S T P . .
O1 O 0.2008(2) 0.1922(2) 0.57955(11) 0.0332(4) Uani 1 1 d . . . . .
O2 O 0.3338(3) 0.4473(3) 0.66584(13) 0.0456(5) Uani 1 1 d . . . . .
C1 C 0.2068(3) 0.3314(3) 0.61699(16) 0.0353(5) Uani 1 1 d . . . . .
H1 H 0.1055 0.3486 0.6068 0.042 Uiso 1 1 calc R U . . .
N1 N 0.4616(15) 0.7308(7) 0.2500 0.052(3) Uani 0.3333 2 d S T P . .
O3 O 0.220(2) 0.6495(18) 0.4333(8) 0.060(4) Uani 0.1667 1 d . . P . .
C2 C 0.3333 0.6667 0.4099(10) 0.068(4) Uani 0.5 3 d DS T P . .
C3 C 0.3333 0.6667 0.3035(10) 0.123(7) Uani 0.5 3 d DS T P . .

loop_
_atom_site_aniso_label
_atom_site_aniso_U_11
_atom_site_aniso_U_22
_atom_site_aniso_U_33
_atom_site_aniso_U_23
_atom_site_aniso_U_13
_atom_site_aniso_U_12
CR1 0.0190(3) 0.0190(3) 0.0202(4) 0.000 0.000 0.00951(13)
MN1 0.0160(2) 0.0160(2) 0.0211(4) 0.000 0.000 0.00798(12)
O1 0.0318(9) 0.0282(9) 0.0403(9) -0.0145(7) -0.0116(7) 0.0155(7)
O2 0.0415(10) 0.0400(11) 0.0590(11) -0.0275(9) -0.0173(9) 0.0230(9)
C1 0.0319(13) 0.0331(12) 0.0424(13) -0.0120(11) -0.0084(10) 0.0173(11)
N1 0.035(6) 0.039(4) 0.079(8) 0.020(5) 0.000 0.018(3)
O3 0.117(13) 0.044(7) 0.041(6) -0.023(6) -0.026(8) 0.056(9)
C2 0.064(6) 0.064(6) 0.077(11) 0.000 0.000 0.032(3)
C3 0.136(12) 0.136(12) 0.098(14) 0.000 0.000 0.068(6)

loop_
_atom_type_symbol
_atom_type_description
_atom_type_scat_dispersion_real
_atom_type_scat_dispersion_imag
_atom_type_scat_source
C C 0.0033 0.0016 'International Tables Vol C Tables 4.2.6.8 and 6.1.1.4'
H H 0.0000 0.0000 'International Tables Vol C Tables 4.2.6.8 and 6.1.1.4'
N N 0.0061 0.0033 'International Tables Vol C Tables 4.2.6.8 and 6.1.1.4'
O O 0.0106 0.0060 'International Tables Vol C Tables 4.2.6.8 and 6.1.1.4'
Cr Cr 0.3209 0.6236 'International Tables Vol C Tables 4.2.6.8 and 6.1.1.4'
Mn Mn 0.3368 0.7283 'International Tables Vol C Tables 4.2.6.8 and 6.1.1.4'

loop_
_geom_angle_atom_site_label_1
_geom_angle_atom_site_label_2
_geom_angle_atom_site_label_3
_geom_angle
_geom_angle_site_symmetry_1
_geom_angle_site_symmetry_3
O1 CR1 O1 180.0 7_556 .
O1 CR1 O1 90.99(7) 7_556 9_556
O1 CR1 O1 89.01(7) . 9_556
O1 CR1 O1 89.01(7) 7_556 2
O1 CR1 O1 90.99(7) . 2
O1 CR1 O1 89.01(7) 9_556 2
O1 CR1 O1 90.99(7) 7_556 8_556
O1 CR1 O1 89.01(7) . 8_556
O1 CR1 O1 90.99(7) 9_556 8_556
O1 CR1 O1 180.0 2 8_556
O1 CR1 O1 89.01(7) 7_556 3
O1 CR1 O1 90.99(7) . 3
O1 CR1 O1 180.0 9_556 3
O1 CR1 O1 90.99(7) 2 3
O1 CR1 O1 89.01(7) 8_556 3
O2 MN1 O2 179.84(10) . 6_566
O2 MN1 O2 92.98(7) . 3_565
O2 MN1 O2 87.14(11) 6_566 3_565
O2 MN1 O2 92.98(7) . 2_665
O2 MN1 O2 86.90(10) 6_566 2_665
O2 MN1 O2 92.98(7) 3_565 2_665
O2 MN1 O2 87.14(11) . 5_556
O2 MN1 O2 92.98(7) 6_566 5_556
O2 MN1 O2 86.90(10) 3_565 5_556
O2 MN1 O2 179.84(11) 2_665 5_556
O2 MN1 O2 86.90(10) . 4_666
O2 MN1 O2 92.98(7) 6_566 4_666
O2 MN1 O2 179.84(10) 3_565 4_666
O2 MN1 O2 87.14(11) 2_665 4_666
O2 MN1 O2 92.98(7) 5_556 4_666
C1 O1 CR1 127.80(16) . .
C1 O2 MN1 127.19(17) . .
O2 C1 O1 125.8(2) . .
O2 C1 H1 117.1 . .
O1 C1 H1 117.1 . .
C3 N1 C3 78.7(13) 4_665 .
C3 N1 N1 48.0(5) 4_665 2_665
C3 N1 N1 48.0(5) . 2_665
C3 N1 N1 48.0(5) 4_665 3_565
C3 N1 N1 48.0(5) . 3_565
N1 N1 N1 60.0 2_665 3_565
O3 O3 O3 60.001(6) 2_665 3_565
O3 C2 O3 108.3(13) . 3_565
O3 C2 O3 108.3(13) . 2_665
O3 C2 O3 108.3(13) 3_565 2_665
O3 C2 C3 110.6(12) . .
O3 C2 C3 110.6(13) 3_565 .
O3 C2 C3 110.6(12) 2_665 .
N1 C3 N1 84.1(10) . 2_665
N1 C3 N1 84.1(10) . 3_565
N1 C3 N1 84.1(10) 2_665 3_565
N1 C3 C2 129.3(7) . .
N1 C3 C2 129.3(7) 2_665 .
N1 C3 C2 129.3(7) 3_565 .
N1 C3 C3 50.7(7) . 4_665
N1 C3 C3 50.7(7) 2_665 4_665
N1 C3 C3 50.7(7) 3_565 4_665
C2 C3 C3 180.0 . 4_665

loop_
_geom_bond_atom_site_label_1
_geom_bond_atom_site_label_2
_geom_bond_distance
_geom_bond_site_symmetry_2
CR1 O1 1.9790(15) 7_556
CR1 O1 1.9790(15) .
CR1 O1 1.9790(15) 9_556
CR1 O1 1.9790(15) 2
CR1 O1 1.9790(15) 8_556
CR1 O1 1.9790(15) 3
MN1 O2 2.1735(16) .
MN1 O2 2.1735(16) 6_566
MN1 O2 2.1735(16) 3_565
MN1 O2 2.1735(17) 2_665
MN1 O2 2.1735(17) 5_556
MN1 O2 2.1735(16) 4_666
O1 C1 1.247(3) .
O2 C1 1.223(3) .
C1 H1 0.9300 .
N1 C3 1.191(11) 4_665
N1 C3 1.191(11) .
N1 N1 1.595(18) 2_665
N1 N1 1.595(18) 3_565
O3 C2 0.937(16) .
O3 O3 1.52(3) 2_665
O3 O3 1.52(3) 3_565
C2 O3 0.937(16) 3_565
C2 O3 0.937(16) 2_665
C2 C3 1.502(5) .
C3 N1 1.191(11) 2_665
C3 N1 1.191(11) 3_565
C3 C3 1.51(3) 4_665
